data_7242949
loop_
_publ_author_name
'Hazari, Alokesh'
'Gomila, Rosa M.'
'Frontera, Antonio'
'Drew, Michael G. B.'
'Ghosh, Ashutosh'

_publ_section_title
;
 Change in molecular shapes of the trinuclear CuII2ZnII complexes on
 Schiff base reduction: structural and theoretical investigations
;
_journal_issue 27
_journal_name_full CrystEngComm
_journal_page_first 4848
_journal_page_last 4856
_journal_paper_doi 10.1039/D1CE00490E
_journal_volume 23
_journal_year 2021
_chemical_formula_sum 'C34 H42 Cu2 N10 O5 Zn'
_chemical_formula_weight 863.27
_space_group_crystal_system orthorhombic
_space_group_IT_number 19
_space_group_name_Hall 'P 2ac 2ab'
_space_group_name_H-M_alt 'P 21 21 21'
_atom_sites_solution_hydrogens mixed
_audit_creation_method SHELXL-2016/6
_audit_update_record
;
2021-05-29 deposited with the CCDC.	2021-05-31 downloaded from the CCDC.
;
_cell_angle_alpha 90
_cell_angle_beta 90
_cell_angle_gamma 90
_cell_formula_units_Z 4
_cell_length_a 10.269(5)
_cell_length_b 16.787(8)
_cell_length_c 20.919(8)
_cell_measurement_reflns_used 23858
_cell_measurement_temperature 293(2)
_cell_measurement_theta_max 24.98
_cell_measurement_theta_min 1.56
_cell_volume 3606(3)
_computing_cell_refinement 'Bruker SMART'
_computing_data_collection 'Bruker SMART'
_computing_data_reduction 'Bruker SAINT'
_computing_molecular_graphics 'Ortep-3 for Windows (Farrugia, 1997)'
_computing_publication_material 'WINGX V1.80.03'
_computing_structure_refinement 'SHELXL-2016/6 (Sheldrick, 2016)'
_computing_structure_solution 'SHELXS-97 (Sheldrick, 1990)'
_diffrn_ambient_temperature 293(2)
_diffrn_measured_fraction_theta_full 0.996
_diffrn_measured_fraction_theta_max 0.996
_diffrn_measurement_device_type 'CCD area detector'
_diffrn_measurement_method 'phi and omega scans'
_diffrn_radiation_type MoK\a
_diffrn_radiation_wavelength 0.71073
_diffrn_reflns_av_R_equivalents 0.0510
_diffrn_reflns_av_unetI/netI 0.0479
_diffrn_reflns_Laue_measured_fraction_full 0.996
_diffrn_reflns_Laue_measured_fraction_max 0.996
_diffrn_reflns_limit_h_max 11
_diffrn_reflns_limit_h_min -12
_diffrn_reflns_limit_k_max 19
_diffrn_reflns_limit_k_min -19
_diffrn_reflns_limit_l_max 24
_diffrn_reflns_limit_l_min -22
_diffrn_reflns_number 23858
_diffrn_reflns_point_group_measured_fraction_full 0.992
_diffrn_reflns_point_group_measured_fraction_max 0.992
_diffrn_reflns_theta_full 24.977
_diffrn_reflns_theta_max 24.977
_diffrn_reflns_theta_min 1.555
_exptl_absorpt_coefficient_mu 1.885
_exptl_absorpt_correction_T_max 0.963
_exptl_absorpt_correction_T_min 0.928
_exptl_absorpt_correction_type multi-scan
_exptl_absorpt_process_details SADABS
_exptl_crystal_colour Green
_exptl_crystal_density_diffrn 1.590
_exptl_crystal_description Prismatic
_exptl_crystal_F_000 1776
_exptl_crystal_size_max 0.040
_exptl_crystal_size_mid 0.030
_exptl_crystal_size_min 0.020
_refine_diff_density_max 1.176
_refine_diff_density_min -0.629
_refine_diff_density_rms 0.124
_refine_ls_abs_structure_details
;
 Flack x determined using 2279 quotients [(I+)-(I-)]/[(I+)+(I-)]
 (Parsons, Flack and Wagner, Acta Cryst. B69 (2013) 249-259).
;
_refine_ls_abs_structure_Flack 0.024(8)
_refine_ls_extinction_method none
_refine_ls_goodness_of_fit_ref 1.121
_refine_ls_hydrogen_treatment mixed
_refine_ls_matrix_type full
_refine_ls_number_parameters 487
_refine_ls_number_reflns 6285
_refine_ls_number_restraints 7
_refine_ls_restrained_S_all 1.120
_refine_ls_R_factor_all 0.0533
_refine_ls_R_factor_gt 0.0486
_refine_ls_shift/su_max 0.001
_refine_ls_shift/su_mean 0.000
_refine_ls_structure_factor_coef Fsqd
_refine_ls_weighting_details 'w=1/[\s^2^(Fo^2^)+(0.0837P)^2^+0.5921P] where P=(Fo^2^+2Fc^2^)/3'
_refine_ls_weighting_scheme calc
_refine_ls_wR_factor_gt 0.1272
_refine_ls_wR_factor_ref 0.1302
_reflns_Friedel_coverage 0.772
_reflns_Friedel_fraction_full 0.987
_reflns_Friedel_fraction_max 0.987
_reflns_number_gt 5778
_reflns_number_total 6285
_reflns_threshold_expression 'I > 2\s(I)'
_cod_data_source_file d1ce00490e2.cif
_cod_data_source_block 1
_cod_depositor_comments 'Adding full bibliography for 7242949--7242950.cif.'
_cod_database_code 7242949
_shelx_shelxl_version_number 2016/6
_shelx_space_group_comment
;
The symmetry employed for this shelxl refinement is uniquely defined
by the following loop, which should always be used as a source of
symmetry information in preference to the above space-group names.
They are only intended as comments.
;

loop_
_space_group_symop_operation_xyz
'x, y, z'
'-x+1/2, -y, z+1/2'
'x+1/2, -y+1/2, -z'
'-x, y+1/2, -z+1/2'

loop_
_atom_site_label
_atom_site_type_symbol
_atom_site_fract_x
_atom_site_fract_y
_atom_site_fract_z
_atom_site_U_iso_or_equiv
_atom_site_adp_type
_atom_site_occupancy
_atom_site_site_symmetry_order
_atom_site_calc_flag
_atom_site_refinement_flags_posn
_atom_site_refinement_flags_adp
_atom_site_refinement_flags_occupancy
_atom_site_disorder_assembly
_atom_site_disorder_group
Cu1 Cu 0.69309(8) -0.08703(5) 0.52769(5) 0.0367(2) Uani 1 1 d . . . . .
Cu2 Cu 0.51211(9) 0.18088(5) 0.52540(4) 0.0321(2) Uani 1 1 d . . . . .
Zn1 Zn 0.45797(7) 0.00874(4) 0.47387(4) 0.0295(2) Uani 1 1 d . . . . .
O10 O 0.5013(5) -0.0964(3) 0.5304(3) 0.0417(12) Uani 1 1 d . . . . .
C11 C 0.4374(8) -0.1526(4) 0.5623(4) 0.0357(17) Uani 1 1 d . . . . .
C12 C 0.3230(7) -0.1864(5) 0.5369(4) 0.0427(19) Uani 1 1 d . . . . .
H12 H 0.293687 -0.170591 0.496788 0.051 Uiso 1 1 calc R U . . .
C13 C 0.2547(10) -0.2424(5) 0.5707(4) 0.051(2) Uani 1 1 d . . . . .
H13 H 0.177983 -0.262659 0.553510 0.061 Uiso 1 1 calc R U . . .
C14 C 0.2959(10) -0.2693(6) 0.6286(5) 0.060(3) Uani 1 1 d . . . . .
H14 H 0.249587 -0.308390 0.650365 0.072 Uiso 1 1 calc R U . . .
C15 C 0.4065(11) -0.2375(6) 0.6539(5) 0.059(3) Uani 1 1 d . . . . .
H15 H 0.434708 -0.254993 0.693765 0.071 Uiso 1 1 calc R U . . .
C16 C 0.4790(9) -0.1792(5) 0.6217(4) 0.0436(19) Uani 1 1 d . . . . .
C17 C 0.6016(10) -0.1452(7) 0.6489(4) 0.058(2) Uani 1 1 d . . . . .
H17A H 0.619647 -0.169626 0.690030 0.069 Uiso 1 1 calc R U . . .
H17B H 0.591306 -0.088371 0.655424 0.069 Uiso 1 1 calc R U . . .
N18 N 0.7129(7) -0.1604(4) 0.6041(4) 0.0421(16) Uani 1 1 d D . . . .
C19 C 0.8394(10) -0.1528(6) 0.6385(4) 0.054(2) Uani 1 1 d . . . . .
H19A H 0.841249 -0.190189 0.673856 0.065 Uiso 1 1 calc R U . . .
H19B H 0.846829 -0.099470 0.656047 0.065 Uiso 1 1 calc R U . . .
C20 C 0.9542(9) -0.1688(5) 0.5947(5) 0.053(2) Uani 1 1 d . . . . .
H20A H 1.031691 -0.175517 0.620723 0.064 Uiso 1 1 calc R U . . .
H20B H 0.939097 -0.218492 0.572307 0.064 Uiso 1 1 calc R U . . .
C21 C 0.9796(8) -0.1045(5) 0.5463(5) 0.051(2) Uani 1 1 d . . . . .
H21A H 0.984796 -0.053731 0.568307 0.061 Uiso 1 1 calc R U . . .
H21B H 1.063565 -0.114262 0.526523 0.061 Uiso 1 1 calc R U . . .
N22 N 0.8796(6) -0.0985(4) 0.4953(3) 0.0421(16) Uani 1 1 d D . . . .
C23 C 0.9130(9) -0.0310(5) 0.4519(4) 0.049(2) Uani 1 1 d . . . . .
H23A H 0.899132 0.018735 0.474503 0.059 Uiso 1 1 calc R U . . .
H23B H 1.004698 -0.034168 0.441063 0.059 Uiso 1 1 calc R U . . .
C24 C 0.8361(8) -0.0297(5) 0.3921(4) 0.0388(18) Uani 1 1 d . . . . .
C25 C 0.8936(10) -0.0329(5) 0.3323(5) 0.054(2) Uani 1 1 d . . . . .
H25 H 0.983759 -0.037139 0.329686 0.064 Uiso 1 1 calc R U . . .
C26 C 0.8226(13) -0.0302(6) 0.2770(5) 0.067(3) Uani 1 1 d . . . . .
H26 H 0.864622 -0.029966 0.237606 0.080 Uiso 1 1 calc R U . . .
C27 C 0.6878(12) -0.0277(6) 0.2800(4) 0.059(3) Uani 1 1 d . . . . .
H27 H 0.638395 -0.027840 0.242742 0.071 Uiso 1 1 calc R U . . .
C28 C 0.6274(10) -0.0250(5) 0.3394(4) 0.048(2) Uani 1 1 d . . . . .
H28 H 0.537032 -0.022680 0.341465 0.058 Uiso 1 1 calc R U . . .
C29 C 0.6983(8) -0.0256(4) 0.3955(4) 0.0358(17) Uani 1 1 d . . . . .
O30 O 0.6415(5) -0.0215(3) 0.4531(2) 0.0358(12) Uani 1 1 d . . . . .
O31 O 0.4418(5) 0.0767(3) 0.5521(2) 0.0327(11) Uani 1 1 d . . . . .
C32 C 0.3715(7) 0.0617(4) 0.6055(3) 0.0309(16) Uani 1 1 d . . . . .
C33 C 0.2683(8) 0.0080(5) 0.6050(4) 0.0371(17) Uani 1 1 d . . . . .
H33 H 0.248995 -0.020148 0.567922 0.045 Uiso 1 1 calc R U . . .
C34 C 0.1944(9) -0.0038(5) 0.6595(4) 0.048(2) Uani 1 1 d . . . . .
H34 H 0.124859 -0.039315 0.658101 0.057 Uiso 1 1 calc R U . . .
C35 C 0.2207(10) 0.0353(5) 0.7153(4) 0.052(2) Uani 1 1 d . . . . .
H35 H 0.170827 0.026521 0.751747 0.062 Uiso 1 1 calc R U . . .
C36 C 0.3258(9) 0.0893(5) 0.7161(4) 0.046(2) Uani 1 1 d . . . . .
H36 H 0.345740 0.116744 0.753423 0.055 Uiso 1 1 calc R U . . .
C37 C 0.3993(8) 0.1017(4) 0.6618(3) 0.0325(16) Uani 1 1 d . . . . .
C38 C 0.5140(9) 0.1574(5) 0.6633(4) 0.0408(19) Uani 1 1 d . . . . .
H38A H 0.592721 0.128038 0.653278 0.049 Uiso 1 1 calc R U . . .
H38B H 0.523306 0.179311 0.705974 0.049 Uiso 1 1 calc R U . . .
N39 N 0.4970(7) 0.2244(4) 0.6160(3) 0.0359(14) Uani 1 1 d D . . . .
C40 C 0.5911(10) 0.2892(5) 0.6324(4) 0.043(2) Uani 1 1 d . . . . .
H40A H 0.679443 0.269252 0.628499 0.051 Uiso 1 1 calc R U . . .
H40B H 0.577736 0.305715 0.676316 0.051 Uiso 1 1 calc R U . . .
C41 C 0.5732(9) 0.3595(4) 0.5887(4) 0.044(2) Uani 1 1 d . . . . .
H41A H 0.481040 0.371693 0.585755 0.053 Uiso 1 1 calc R U . . .
H41B H 0.616524 0.405323 0.607154 0.053 Uiso 1 1 calc R U . . .
C42 C 0.6250(9) 0.3460(4) 0.5232(4) 0.0470(19) Uani 1 1 d . . . . .
H42A H 0.713392 0.326040 0.526427 0.056 Uiso 1 1 calc R U . . .
H42B H 0.628064 0.396526 0.500802 0.056 Uiso 1 1 calc R U . . .
N43 N 0.5460(7) 0.2888(4) 0.4852(3) 0.0401(15) Uani 1 1 d D . . . .
C44 C 0.6105(10) 0.2765(5) 0.4227(4) 0.051(2) Uani 1 1 d . . . . .
H44A H 0.685499 0.242153 0.428560 0.061 Uiso 1 1 calc R U . . .
H44B H 0.641475 0.327361 0.406854 0.061 Uiso 1 1 calc R U . . .
C45 C 0.5218(9) 0.2399(5) 0.3736(4) 0.0421(19) Uani 1 1 d . . . . .
C46 C 0.5018(11) 0.2776(6) 0.3151(4) 0.056(2) Uani 1 1 d . . . . .
H46 H 0.539902 0.326914 0.307457 0.067 Uiso 1 1 calc R U . . .
C47 C 0.4265(11) 0.2427(6) 0.2686(4) 0.061(3) Uani 1 1 d . . . . .
H47 H 0.411748 0.269064 0.230240 0.074 Uiso 1 1 calc R U . . .
C48 C 0.3732(9) 0.1691(6) 0.2788(4) 0.049(2) Uani 1 1 d . . . . .
H48 H 0.325061 0.144829 0.246607 0.059 Uiso 1 1 calc R U . . .
C49 C 0.3903(9) 0.1308(5) 0.3362(4) 0.0416(19) Uani 1 1 d . . . . .
H49 H 0.351715 0.081272 0.342652 0.050 Uiso 1 1 calc R U . . .
C50 C 0.4654(8) 0.1650(4) 0.3857(3) 0.0331(16) Uani 1 1 d . . . . .
O51 O 0.4822(6) 0.1286(3) 0.4417(2) 0.0376(12) Uani 1 1 d . . . . .
N1 N 0.7500(8) 0.0238(4) 0.5867(4) 0.0479(17) Uani 1 1 d . . . . .
N2 N 0.7455(6) 0.0859(4) 0.5626(3) 0.0385(15) Uani 1 1 d . . . . .
N3 N 0.7368(7) 0.1490(4) 0.5380(4) 0.0458(17) Uani 1 1 d . . . . .
N4 N 0.3013(8) -0.0264(4) 0.4264(4) 0.0487(18) Uani 1 1 d . . . . .
N5 N 0.2779(8) -0.0871(5) 0.4014(4) 0.054(2) Uani 1 1 d . . . . .
N6 N 0.2474(15) -0.1457(6) 0.3769(5) 0.106(5) Uani 1 1 d . . . . .
O1W O 0.2920(9) 0.3290(6) 0.6848(5) 0.082(2) Uani 1 1 d D . . . .
H18 H 0.713(14) -0.205(4) 0.586(5) 0.099 Uiso 1 1 d D U . . .
H22 H 0.882(14) -0.140(4) 0.473(5) 0.099 Uiso 1 1 d D U . . .
H39 H 0.425(7) 0.248(7) 0.622(6) 0.099 Uiso 1 1 d D U . . .
H43 H 0.469(5) 0.306(7) 0.485(6) 0.099 Uiso 1 1 d D U . . .
H1W H 0.286(15) 0.284(4) 0.699(7) 0.123 Uiso 1 1 d D U . . .
H2W H 0.220(7) 0.346(8) 0.691(8) 0.123 Uiso 1 1 d D U . . .

loop_
_atom_site_aniso_label
_atom_site_aniso_U_11
_atom_site_aniso_U_22
_atom_site_aniso_U_33
_atom_site_aniso_U_23
_atom_site_aniso_U_13
_atom_site_aniso_U_12
Cu1 0.0314(5) 0.0395(5) 0.0393(5) 0.0084(5) -0.0046(4) 0.0032(3)
Cu2 0.0405(5) 0.0276(4) 0.0283(4) 0.0006(4) -0.0020(4) -0.0051(3)
Zn1 0.0289(4) 0.0298(4) 0.0300(4) -0.0022(3) -0.0024(4) 0.0000(3)
O10 0.038(3) 0.044(3) 0.044(3) 0.019(3) -0.007(3) -0.005(2)
C11 0.038(4) 0.029(4) 0.040(4) 0.008(3) 0.009(3) 0.000(3)
C12 0.032(4) 0.043(4) 0.053(5) 0.001(4) 0.007(4) 0.003(3)
C13 0.052(5) 0.035(4) 0.065(6) -0.004(4) 0.019(5) -0.004(4)
C14 0.055(6) 0.046(5) 0.079(7) 0.013(5) 0.038(6) 0.000(5)
C15 0.074(7) 0.056(6) 0.047(5) 0.023(4) 0.027(5) 0.022(5)
C16 0.046(5) 0.043(4) 0.042(5) 0.006(4) 0.011(4) 0.006(4)
C17 0.061(6) 0.082(7) 0.030(4) 0.005(4) -0.004(4) 0.009(5)
N18 0.040(4) 0.038(4) 0.048(4) 0.000(3) -0.005(3) 0.007(3)
C19 0.059(6) 0.055(5) 0.049(5) 0.006(4) -0.024(5) 0.013(5)
C20 0.045(5) 0.047(5) 0.068(6) 0.001(4) -0.022(5) 0.009(4)
C21 0.031(4) 0.048(5) 0.073(6) -0.008(4) -0.016(4) 0.007(4)
N22 0.029(3) 0.040(4) 0.058(4) -0.003(3) -0.004(3) 0.007(3)
C23 0.040(5) 0.037(4) 0.069(6) -0.002(4) 0.007(4) 0.000(3)
C24 0.036(4) 0.032(4) 0.049(5) 0.001(3) 0.009(4) 0.000(3)
C25 0.058(6) 0.046(5) 0.058(6) -0.003(4) 0.023(5) 0.004(4)
C26 0.105(10) 0.058(6) 0.037(5) 0.000(4) 0.030(5) 0.013(6)
C27 0.086(8) 0.055(6) 0.035(5) 0.006(4) -0.001(5) 0.013(5)
C28 0.053(5) 0.049(5) 0.043(5) 0.004(4) 0.001(4) 0.009(4)
C29 0.050(5) 0.025(3) 0.032(4) 0.002(3) 0.005(3) 0.004(3)
O30 0.036(3) 0.041(3) 0.031(3) 0.004(2) 0.003(2) 0.007(2)
O31 0.044(3) 0.027(2) 0.027(2) -0.005(2) 0.002(2) -0.007(2)
C32 0.031(4) 0.031(4) 0.030(4) 0.003(3) 0.000(3) 0.003(3)
C33 0.044(4) 0.033(4) 0.034(4) 0.002(3) -0.004(3) -0.005(3)
C34 0.043(5) 0.047(5) 0.053(5) 0.013(4) 0.004(4) -0.007(4)
C35 0.054(6) 0.057(5) 0.044(5) 0.010(4) 0.009(4) -0.009(4)
C36 0.065(6) 0.047(5) 0.026(4) 0.000(4) 0.002(4) 0.000(4)
C37 0.041(4) 0.033(4) 0.024(3) 0.001(3) -0.004(3) 0.002(3)
C38 0.054(5) 0.043(4) 0.026(4) -0.001(3) -0.007(4) -0.010(4)
N39 0.041(4) 0.029(3) 0.037(3) -0.003(3) -0.007(3) -0.001(3)
C40 0.054(5) 0.033(4) 0.040(5) -0.008(3) -0.008(4) -0.012(4)
C41 0.062(6) 0.029(4) 0.042(5) -0.002(3) -0.007(4) -0.006(4)
C42 0.049(5) 0.032(4) 0.060(5) 0.004(4) -0.007(5) -0.008(3)
N43 0.045(4) 0.036(3) 0.039(4) 0.003(3) 0.002(3) -0.006(3)
C44 0.061(6) 0.048(5) 0.045(5) 0.008(4) 0.014(4) -0.016(4)
C45 0.053(5) 0.039(4) 0.034(4) 0.006(3) 0.001(4) -0.004(4)
C46 0.076(7) 0.049(5) 0.042(5) 0.007(4) 0.009(5) -0.004(5)
C47 0.095(8) 0.061(6) 0.029(4) 0.015(4) -0.010(5) 0.009(6)
C48 0.055(5) 0.060(6) 0.034(4) -0.001(4) -0.004(4) 0.008(5)
C49 0.047(5) 0.041(4) 0.037(4) -0.004(3) -0.001(4) 0.005(4)
C50 0.037(4) 0.038(4) 0.024(4) 0.001(3) 0.003(3) 0.008(3)
O51 0.053(3) 0.033(3) 0.026(3) 0.003(2) -0.003(2) -0.001(2)
N1 0.059(5) 0.040(4) 0.045(4) 0.000(3) -0.012(3) 0.006(3)
N2 0.033(4) 0.038(4) 0.045(4) -0.010(3) 0.000(3) 0.004(3)
N3 0.044(4) 0.043(4) 0.050(5) -0.001(3) 0.000(3) -0.003(3)
N4 0.049(4) 0.042(4) 0.054(4) 0.002(3) -0.020(3) -0.007(3)
N5 0.071(5) 0.046(4) 0.044(4) 0.004(4) -0.025(4) -0.010(4)
N6 0.189(15) 0.056(5) 0.073(7) -0.003(5) -0.055(8) -0.030(7)
O1W 0.073(5) 0.081(6) 0.093(6) -0.020(5) 0.001(5) -0.007(5)

loop_
_atom_type_symbol
_atom_type_description
_atom_type_scat_dispersion_real
_atom_type_scat_dispersion_imag
_atom_type_scat_source
C C 0.0033 0.0016 'International Tables Vol C Tables 4.2.6.8 and 6.1.1.4'
H H 0.0000 0.0000 'International Tables Vol C Tables 4.2.6.8 and 6.1.1.4'
N N 0.0061 0.0033 'International Tables Vol C Tables 4.2.6.8 and 6.1.1.4'
O O 0.0106 0.0060 'International Tables Vol C Tables 4.2.6.8 and 6.1.1.4'
Cu Cu 0.3201 1.2651 'International Tables Vol C Tables 4.2.6.8 and 6.1.1.4'
Zn Zn 0.2839 1.4301 'International Tables Vol C Tables 4.2.6.8 and 6.1.1.4'

loop_
_geom_angle_atom_site_label_1
_geom_angle_atom_site_label_2
_geom_angle_atom_site_label_3
_geom_angle
_geom_angle_site_symmetry_1
_geom_angle_site_symmetry_3
_geom_angle_publ_flag
O10 Cu1 O30 78.5(2) . . ?
O10 Cu1 N18 91.7(3) . . ?
O30 Cu1 N18 170.0(3) . . ?
O10 Cu1 N22 159.6(3) . . ?
O30 Cu1 N22 92.4(3) . . ?
N18 Cu1 N22 96.3(3) . . ?
O10 Cu1 N1 107.5(3) . . ?
O30 Cu1 N1 92.4(2) . . ?
N18 Cu1 N1 92.4(3) . . ?
N22 Cu1 N1 90.9(3) . . ?
O31 Cu2 O51 78.5(2) . . ?
O31 Cu2 N43 166.5(3) . . ?
O51 Cu2 N43 93.2(2) . . ?
O31 Cu2 N39 91.5(2) . . ?
O51 Cu2 N39 165.6(3) . . ?
N43 Cu2 N39 94.5(3) . . ?
O31 Cu2 N3 97.1(2) . . ?
O51 Cu2 N3 98.5(3) . . ?
N43 Cu2 N3 94.6(3) . . ?
N39 Cu2 N3 92.9(3) . . ?
N4 Zn1 O30 125.5(3) . . ?
N4 Zn1 O31 120.8(3) . . ?
O30 Zn1 O31 113.6(2) . . ?
N4 Zn1 O51 102.6(3) . . ?
O30 Zn1 O51 93.5(2) . . ?
O31 Zn1 O51 74.36(19) . . ?
N4 Zn1 O10 101.4(3) . . ?
O30 Zn1 O10 73.7(2) . . ?
O31 Zn1 O10 92.0(2) . . ?
O51 Zn1 O10 156.0(2) . . ?
C11 O10 Cu1 124.2(5) . . ?
C11 O10 Zn1 138.6(5) . . ?
Cu1 O10 Zn1 97.1(2) . . ?
O10 C11 C16 121.8(7) . . ?
O10 C11 C12 120.5(7) . . ?
C16 C11 C12 117.7(7) . . ?
C13 C12 C11 120.6(9) . . ?
C13 C12 H12 119.7 . . ?
C11 C12 H12 119.7 . . ?
C14 C13 C12 121.9(10) . . ?
C14 C13 H13 119.1 . . ?
C12 C13 H13 119.1 . . ?
C13 C14 C15 118.4(9) . . ?
C13 C14 H14 120.8 . . ?
C15 C14 H14 120.8 . . ?
C14 C15 C16 121.9(9) . . ?
C14 C15 H15 119.0 . . ?
C16 C15 H15 119.0 . . ?
C11 C16 C15 119.4(9) . . ?
C11 C16 C17 118.5(8) . . ?
C15 C16 C17 122.1(9) . . ?
C16 C17 N18 109.8(7) . . ?
C16 C17 H17A 109.7 . . ?
N18 C17 H17A 109.7 . . ?
C16 C17 H17B 109.7 . . ?
N18 C17 H17B 109.7 . . ?
H17A C17 H17B 108.2 . . ?
C19 N18 C17 110.3(7) . . ?
C19 N18 Cu1 114.6(6) . . ?
C17 N18 Cu1 108.3(5) . . ?
C19 N18 H18 107(10) . . ?
C17 N18 H18 116(10) . . ?
Cu1 N18 H18 101(9) . . ?
N18 C19 C20 111.8(7) . . ?
N18 C19 H19A 109.3 . . ?
C20 C19 H19A 109.3 . . ?
N18 C19 H19B 109.3 . . ?
C20 C19 H19B 109.3 . . ?
H19A C19 H19B 107.9 . . ?
C21 C20 C19 114.5(8) . . ?
C21 C20 H20A 108.6 . . ?
C19 C20 H20A 108.6 . . ?
C21 C20 H20B 108.6 . . ?
C19 C20 H20B 108.6 . . ?
H20A C20 H20B 107.6 . . ?
N22 C21 C20 114.4(7) . . ?
N22 C21 H21A 108.7 . . ?
C20 C21 H21A 108.7 . . ?
N22 C21 H21B 108.7 . . ?
C20 C21 H21B 108.7 . . ?
H21A C21 H21B 107.6 . . ?
C21 N22 C23 109.3(7) . . ?
C21 N22 Cu1 114.7(5) . . ?
C23 N22 Cu1 110.2(5) . . ?
C21 N22 H22 109(9) . . ?
C23 N22 H22 107(9) . . ?
Cu1 N22 H22 107(10) . . ?
C24 C23 N22 113.8(7) . . ?
C24 C23 H23A 108.8 . . ?
N22 C23 H23A 108.8 . . ?
C24 C23 H23B 108.8 . . ?
N22 C23 H23B 108.8 . . ?
H23A C23 H23B 107.7 . . ?
C25 C24 C29 118.2(8) . . ?
C25 C24 C23 122.4(8) . . ?
C29 C24 C23 119.4(7) . . ?
C26 C25 C24 122.4(9) . . ?
C26 C25 H25 118.8 . . ?
C24 C25 H25 118.8 . . ?
C25 C26 C27 119.6(9) . . ?
C25 C26 H26 120.2 . . ?
C27 C26 H26 120.2 . . ?
C26 C27 C28 119.1(10) . . ?
C26 C27 H27 120.4 . . ?
C28 C27 H27 120.4 . . ?
C29 C28 C27 121.6(9) . . ?
C29 C28 H28 119.2 . . ?
C27 C28 H28 119.2 . . ?
O30 C29 C28 122.3(8) . . ?
O30 C29 C24 118.8(7) . . ?
C28 C29 C24 118.9(8) . . ?
C29 O30 Cu1 124.3(4) . . ?
C29 O30 Zn1 128.2(5) . . ?
Cu1 O30 Zn1 102.8(2) . . ?
C32 O31 Cu2 126.4(4) . . ?
C32 O31 Zn1 127.8(4) . . ?
Cu2 O31 Zn1 104.1(2) . . ?
O31 C32 C37 120.1(6) . . ?
O31 C32 C33 121.4(6) . . ?
C37 C32 C33 118.5(7) . . ?
C34 C33 C32 120.3(7) . . ?
C34 C33 H33 119.8 . . ?
C32 C33 H33 119.8 . . ?
C35 C34 C33 121.7(8) . . ?
C35 C34 H34 119.1 . . ?
C33 C34 H34 119.1 . . ?
C34 C35 C36 118.1(8) . . ?
C34 C35 H35 121.0 . . ?
C36 C35 H35 121.0 . . ?
C37 C36 C35 120.5(8) . . ?
C37 C36 H36 119.8 . . ?
C35 C36 H36 119.8 . . ?
C36 C37 C32 121.0(7) . . ?
C36 C37 C38 120.3(7) . . ?
C32 C37 C38 118.7(7) . . ?
C37 C38 N39 111.1(7) . . ?
C37 C38 H38A 109.4 . . ?
N39 C38 H38A 109.4 . . ?
C37 C38 H38B 109.4 . . ?
N39 C38 H38B 109.4 . . ?
H38A C38 H38B 108.0 . . ?
C40 N39 C38 108.5(6) . . ?
C40 N39 Cu2 115.2(5) . . ?
C38 N39 Cu2 109.6(4) . . ?
C40 N39 H39 101(9) . . ?
C38 N39 H39 110(9) . . ?
Cu2 N39 H39 112(9) . . ?
N39 C40 C41 110.6(7) . . ?
N39 C40 H40A 109.5 . . ?
C41 C40 H40A 109.5 . . ?
N39 C40 H40B 109.5 . . ?
C41 C40 H40B 109.5 . . ?
H40A C40 H40B 108.1 . . ?
C42 C41 C40 113.4(7) . . ?
C42 C41 H41A 108.9 . . ?
C40 C41 H41A 108.9 . . ?
C42 C41 H41B 108.9 . . ?
C40 C41 H41B 108.9 . . ?
H41A C41 H41B 107.7 . . ?
C41 C42 N43 113.3(7) . . ?
C41 C42 H42A 108.9 . . ?
N43 C42 H42A 108.9 . . ?
C41 C42 H42B 108.9 . . ?
N43 C42 H42B 108.9 . . ?
H42A C42 H42B 107.7 . . ?
C44 N43 C42 108.6(7) . . ?
C44 N43 Cu2 108.6(5) . . ?
C42 N43 Cu2 116.7(5) . . ?
C44 N43 H43 118(9) . . ?
C42 N43 H43 107(9) . . ?
Cu2 N43 H43 98(9) . . ?
N43 C44 C45 112.9(8) . . ?
N43 C44 H44A 109.0 . . ?
C45 C44 H44A 109.0 . . ?
N43 C44 H44B 109.0 . . ?
C45 C44 H44B 109.0 . . ?
H44A C44 H44B 107.8 . . ?
C46 C45 C50 120.3(8) . . ?
C46 C45 C44 120.3(8) . . ?
C50 C45 C44 119.4(7) . . ?
C47 C46 C45 120.7(9) . . ?
C47 C46 H46 119.6 . . ?
C45 C46 H46 119.6 . . ?
C48 C47 C46 120.0(8) . . ?
C48 C47 H47 120.0 . . ?
C46 C47 H47 120.0 . . ?
C47 C48 C49 120.6(9) . . ?
C47 C48 H48 119.7 . . ?
C49 C48 H48 119.7 . . ?
C48 C49 C50 121.3(8) . . ?
C48 C49 H49 119.4 . . ?
C50 C49 H49 119.4 . . ?
O51 C50 C45 121.0(7) . . ?
O51 C50 C49 121.9(7) . . ?
C45 C50 C49 117.1(7) . . ?
C50 O51 Cu2 126.4(5) . . ?
C50 O51 Zn1 133.9(5) . . ?
Cu2 O51 Zn1 99.0(2) . . ?
N2 N1 Cu1 118.9(6) . . ?
N1 N2 N3 178.0(8) . . ?
N2 N3 Cu2 108.8(5) . . ?
N5 N4 Zn1 130.5(7) . . ?
N6 N5 N4 176.1(13) . . ?
H1W O1W H2W 101(7) . . ?

loop_
_geom_bond_atom_site_label_1
_geom_bond_atom_site_label_2
_geom_bond_distance
_geom_bond_site_symmetry_2
_geom_bond_publ_flag
Cu1 O10 1.977(5) . ?
Cu1 O30 1.982(5) . ?
Cu1 N18 2.028(7) . ?
Cu1 N22 2.041(7) . ?
Cu1 N1 2.307(7) . ?
Cu2 O31 1.973(5) . ?
Cu2 O51 1.982(5) . ?
Cu2 N43 2.026(6) . ?
Cu2 N39 2.036(6) . ?
Cu2 N3 2.383(7) . ?
Zn1 N4 1.980(7) . ?
Zn1 O30 2.000(5) . ?
Zn1 O31 2.002(5) . ?
Zn1 O51 2.137(5) . ?
Zn1 O10 2.170(5) . ?
O10 C11 1.329(9) . ?
C11 C16 1.388(11) . ?
C11 C12 1.409(11) . ?
C12 C13 1.369(12) . ?
C12 H12 0.9300 . ?
C13 C14 1.360(14) . ?
C13 H13 0.9300 . ?
C14 C15 1.362(16) . ?
C14 H14 0.9300 . ?
C15 C16 1.402(12) . ?
C15 H15 0.9300 . ?
C16 C17 1.495(13) . ?
C17 N18 1.499(12) . ?
C17 H17A 0.9700 . ?
C17 H17B 0.9700 . ?
N18 C19 1.491(11) . ?
N18 H18 0.83(3) . ?
C19 C20 1.518(14) . ?
C19 H19A 0.9700 . ?
C19 H19B 0.9700 . ?
C20 C21 1.503(13) . ?
C20 H20A 0.9700 . ?
C20 H20B 0.9700 . ?
C21 N22 1.484(10) . ?
C21 H21A 0.9700 . ?
C21 H21B 0.9700 . ?
N22 C23 1.493(11) . ?
N22 H22 0.85(3) . ?
C23 C24 1.479(12) . ?
C23 H23A 0.9700 . ?
C23 H23B 0.9700 . ?
C24 C25 1.383(11) . ?
C24 C29 1.419(12) . ?
C25 C26 1.369(15) . ?
C25 H25 0.9300 . ?
C26 C27 1.387(17) . ?
C26 H26 0.9300 . ?
C27 C28 1.390(12) . ?
C27 H27 0.9300 . ?
C28 C29 1.380(12) . ?
C28 H28 0.9300 . ?
C29 O30 1.340(9) . ?
O31 C32 1.354(9) . ?
C32 C37 1.385(10) . ?
C32 C33 1.392(11) . ?
C33 C34 1.384(11) . ?
C33 H33 0.9300 . ?
C34 C35 1.367(13) . ?
C34 H34 0.9300 . ?
C35 C36 1.409(13) . ?
C35 H35 0.9300 . ?
C36 C37 1.379(11) . ?
C36 H36 0.9300 . ?
C37 C38 1.504(11) . ?
C38 N39 1.509(10) . ?
C38 H38A 0.9700 . ?
C38 H38B 0.9700 . ?
N39 C40 1.495(10) . ?
N39 H39 0.85(3) . ?
C40 C41 1.504(11) . ?
C40 H40A 0.9700 . ?
C40 H40B 0.9700 . ?
C41 C42 1.486(12) . ?
C41 H41A 0.9700 . ?
C41 H41B 0.9700 . ?
C42 N43 1.488(10) . ?
C42 H42A 0.9700 . ?
C42 H42B 0.9700 . ?
N43 C44 1.481(11) . ?
N43 H43 0.84(3) . ?
C44 C45 1.503(13) . ?
C44 H44A 0.9700 . ?
C44 H44B 0.9700 . ?
C45 C46 1.392(12) . ?
C45 C50 1.407(11) . ?
C46 C47 1.374(14) . ?
C46 H46 0.9300 . ?
C47 C48 1.367(14) . ?
C47 H47 0.9300 . ?
C48 C49 1.374(12) . ?
C48 H48 0.9300 . ?
C49 C50 1.414(11) . ?
C49 H49 0.9300 . ?
C50 O51 1.332(9) . ?
N1 N2 1.159(10) . ?
N2 N3 1.182(10) . ?
N4 N5 1.171(11) . ?
N5 N6 1.153(12) . ?
O1W H1W 0.82(3) . ?
O1W H2W 0.80(3) . ?

loop_
_geom_hbond_atom_site_label_D
_geom_hbond_atom_site_label_H
_geom_hbond_atom_site_label_A
_geom_hbond_distance_DH
_geom_hbond_distance_HA
_geom_hbond_distance_DA
_geom_hbond_angle_DHA
_geom_hbond_site_symmetry_A
C12 H12 N5 0.93 2.44 3.320(12) 157.2 .
C12 H12 N6 0.93 2.59 3.503(14) 168.6 .
C23 H23A N2 0.97 2.68 3.490(11) 141.8 .
C38 H38A N2 0.97 2.56 3.395(11) 144.2 .
C49 H49 N4 0.93 2.57 3.370(12) 144.3 .
N18 H18 N6 0.83(3) 2.65(9) 3.298(12) 136(11) 3_546
N39 H39 O1W 0.85(3) 2.33(7) 3.097(11) 151(12) .
N43 H43 N3 0.84(3) 2.55(4) 3.378(10) 169(12) 3_456
